data_2001708
loop_
_publ_author_name
'Gao, Y.'
'Guery, J.'
'Jacoboni, C.'

_publ_section_title
;
 Structures of [Zr~2~F~8~(dmso)~4~] and [ZrF~4~(dmso)(H~2~O)~2~].2H~2~O
;
_journal_issue 5
_journal_name_full 'Acta Crystallographica Section C'
_journal_page_first 963
_journal_page_last 965
_journal_paper_doi 10.1107/S0108270192012472
_journal_volume 49
_journal_year 1993
_chemical_formula_moiety 'C8 H24 F8 O4 S4 Zr2'
_chemical_formula_structural '[Zr2 F8 (dmso)4]'
_chemical_formula_sum 'C8 H24 F8 O4 S4 Zr2'
_chemical_formula_weight 646.96
_space_group_IT_number 14
_symmetry_cell_setting monoclinic
_symmetry_space_group_name_Hall '-P 2yn'
_symmetry_space_group_name_H-M 'P 1 21/n 1'
_cell_angle_alpha 90
_cell_angle_beta 108.212(5)
_cell_angle_gamma 90
_cell_formula_units_Z 2
_cell_length_a 8.7974(5)
_cell_length_b 11.8717(7)
_cell_length_c 10.7790(9)
_cell_measurement_reflns_used 42
_cell_measurement_temperature 293
_cell_measurement_theta_max 17
_cell_measurement_theta_min 15
_cell_volume 1069.37(13)
_diffrn_ambient_temperature 293
_diffrn_measurement_device 'STOE-Siemens AED2'
_diffrn_measurement_method \q/2\q
_diffrn_radiation_monochromator graphite
_diffrn_radiation_source 'Fine focus Siemens Mo X-ray tube'
_diffrn_radiation_type MoK\a
_diffrn_radiation_wavelength 0.71073
_diffrn_reflns_av_R_equivalents 0.0
_diffrn_reflns_limit_h_max 12
_diffrn_reflns_limit_h_min -12
_diffrn_reflns_limit_k_max 16
_diffrn_reflns_limit_k_min 0
_diffrn_reflns_limit_l_max 15
_diffrn_reflns_limit_l_min 0
_diffrn_reflns_number 4761
_diffrn_reflns_theta_max 30
_diffrn_reflns_theta_min 1
_diffrn_standards_decay_% 43.9
_diffrn_standards_interval_time 60
_diffrn_standards_number 3
_exptl_absorpt_coefficient_mu 1.412
_exptl_absorpt_correction_T_max 0.8077
_exptl_absorpt_correction_T_min 0.7193
_exptl_absorpt_correction_type 'Gaussian (SHELX76; Sheldrick, 1976)'
_exptl_crystal_colour Colourless
_exptl_crystal_density_diffrn 1.2009
_exptl_crystal_description Prism
_exptl_crystal_F_000 640
_exptl_crystal_size_max 0.38
_exptl_crystal_size_mid 0.19
_exptl_crystal_size_min 0.14
_refine_diff_density_max 0.595
_refine_diff_density_min -0.603
_refine_ls_extinction_method none
_refine_ls_goodness_of_fit_obs 0.907
_refine_ls_hydrogen_treatment refall
_refine_ls_matrix_type full
_refine_ls_number_constraints 0
_refine_ls_number_parameters 167
_refine_ls_number_reflns 2502
_refine_ls_number_restraints 0
_refine_ls_R_factor_obs 0.023
_refine_ls_shift/esd_max 0.001
_refine_ls_structure_factor_coef F
_refine_ls_weighting_scheme unit
_refine_ls_wR_factor_obs 0.023
_reflns_number_observed 2502
_reflns_number_total 2991
_reflns_observed_criterion I>3.0\s(I)
_cod_data_source_file du1016.cif
_cod_data_source_block zrdmso
_cod_original_cell_volume 1069.3
_cod_original_sg_symbol_H-M 'P 21/n'
_cod_database_code 2001708

loop_
_symmetry_equiv_pos_as_xyz
+x,+y,+z
-x,-y,-z
1/2-x,1/2+y,1/2-z
1/2+x,1/2-y,1/2+z

loop_
_atom_site_aniso_label
_atom_site_aniso_U_11
_atom_site_aniso_U_22
_atom_site_aniso_U_33
_atom_site_aniso_U_12
_atom_site_aniso_U_13
_atom_site_aniso_U_23
_atom_site_aniso_type_symbol
Zr 0.02820(10) 0.01350(10) 0.01960(10) 0.00120(10) 0.01060(10) 0.00120(10) Zr
S1 0.0395(4) 0.0177(3) 0.0359(4) -0.0013(3) 0.0206(3) 0.0007(3) S
S2 0.0316(4) 0.0223(3) 0.0339(4) -0.0009(3) 0.0113(3) -0.0037(3) S
F1 0.079(2) 0.0146(8) 0.0300(10) -0.0064(9) 0.0320(10) -0.0026(7) F
F2 0.0340(10) 0.0530(10) 0.0510(10) 0.0070(10) 0.0070(10) -0.0020(10) F
F3 0.081(2) 0.0240(9) 0.0310(10) -0.0090(10) 0.0320(10) -0.0006(8) F
F4 0.0340(10) 0.058(2) 0.0490(10) 0.0110(10) 0.0080(10) 0.0090(10) F
O1 0.075(2) 0.0160(10) 0.0380(10) -0.0070(10) 0.0340(10) -0.0007(9) O
O2 0.054(2) 0.0190(10) 0.0300(10) -0.0080(10) 0.0220(10) -0.0058(9) O
C1 0.053(2) 0.038(2) 0.040(2) 0.002(2) 0.009(2) 0.008(2) C
C2 0.055(2) 0.027(2) 0.043(2) -0.010(2) 0.013(2) -0.005(2) C
C3 0.060(3) 0.038(2) 0.030(2) -0.012(2) 0.008(7) -0.011(2) C
C4 0.045(2) 0.0210(10) 0.038(2) -0.0010(10) 0.011(2) 0.0020(10) C

loop_
_atom_site_label
_atom_site_fract_x
_atom_site_fract_y
_atom_site_fract_z
_atom_site_U_iso_or_equiv
_atom_site_thermal_displace_type
_atom_site_calc_flag
_atom_site_calc_attached_atom
_atom_site_refinement_flags
_atom_site_disorder_group
_atom_site_type_symbol
Zr 0.46193(3) 0.44936(2) 0.14693(3) 0.01970(10) Uani ? ? ? ? Zr
S1 0.34800(10) 0.18530(10) 0.18010(10) 0.0290(5) Uani ? ? ? ? S
S2 0.59560(10) 0.70160(10) 0.28430(10) 0.0290(5) Uani ? ? ? ? S
F1 0.5182(3) 0.5903(2) 0.0417(2) 0.0380(10) Uani ? ? ? ? F
F2 0.2334(3) 0.4838(2) 0.0665(2) 0.047(2) Uani ? ? ? ? F
F3 0.4177(3) 0.3917(2) 0.3057(2) 0.042(2) Uani ? ? ? ? F
F4 0.6942(3) 0.4259(2) 0.2218(2) 0.048(2) Uani ? ? ? ? F
O1 0.4229(3) 0.2679(2) 0.1059(2) 0.039(2) Uani ? ? ? ? O
O2 0.4847(3) 0.5989(2) 0.2724(2) 0.032(2) Uani ? ? ? ? O
C1 0.5131(6) 0.1166(4) 0.2945(4) 0.045(3) Uani ? ? ? ? C
C2 0.2783(6) 0.0741(3) 0.0650(4) 0.043(3) Uani ? ? ? ? C
C3 0.5896(6) 0.7662(4) 0.4326(4) 0.044(3) Uani ? ? ? ? C
C4 0.4814(5) 0.8049(3) 0.1747(4) 0.035(2) Uani ? ? ? ? C
H11 0.462(5) 0.062(4) 0.346(4) 0.060(10) Uiso ? ? ? ? H
H12 0.581(6) 0.169(4) 0.357(5) 0.07(2) Uiso ? ? ? ? H
H13 0.613(6) 0.085(5) 0.251(5) 0.08(2) Uiso ? ? ? ? H
H21 0.371(6) 0.043(4) 0.025(5) 0.07(2) Uiso ? ? ? ? H
H22 0.196(6) 0.102(4) 0.005(5) 0.050(10) Uiso ? ? ? ? H
H23 0.231(6) 0.013(4) 0.118(5) 0.07(2) Uiso ? ? ? ? H
H31 0.461(6) 0.800(4) 0.421(4) 0.060(10) Uiso ? ? ? ? H
H32 0.669(6) 0.826(5) 0.447(5) 0.07(2) Uiso ? ? ? ? H
H33 0.617(7) 0.720(5) 0.499(6) 0.08(2) Uiso ? ? ? ? H
H41 0.471(6) 0.790(4) 0.074(5) 0.08(2) Uiso ? ? ? ? H
H42 0.360(6) 0.816(4) 0.189(5) 0.070(10) Uiso ? ? ? ? H
H43 0.562(6) 0.878(5) 0.189(5) 0.08(2) Uiso ? ? ? ? H

loop_
_atom_type_symbol
_atom_type_description
_atom_type_scat_dispersion_real
_atom_type_scat_dispersion_imag
_atom_type_scat_source
Zr Zr4+ -2.965 0.560 International_Tables_Vol_IV_Table_2.2B
F F1- 0.014 0.010 International_Tables_Vol_IV_Table_2.2B
S S 0.110 0.124 International_Tables_Vol_IV_Table_2.2B
C C 0.002 0.002 International_Tables_Vol_IV_Table_2.2B
H H 0.0 0.0 International_Tables_Vol_IV_Table_2.2B
O O 0.008 0.006 International_Tables_Vol_IV_Table_2.2B

loop_
_geom_angle_atom_site_label_1
_geom_angle_atom_site_label_2
_geom_angle_atom_site_label_3
_geom_angle_site_symmetry_1
_geom_angle_site_symmetry_2
_geom_angle_site_symmetry_3
_geom_angle
_geom_angle_publ_flag
F2 Zr F4 . . . 175.60(10) yes
F2 Zr F3 . . . 90.20(10) yes
F2 Zr F1 . . 2_665 90.20(10) yes
F2 Zr F1 . . . 88.70(10) yes
F2 Zr O2 . . . 89.30(10) yes
F2 Zr O1 . . . 92.30(10) yes
F4 Zr F3 . . . 93.20(10) yes
F4 Zr F1 . . 2_665 88.60(9) yes
F4 Zr F1 . . . 86.91(9) yes
F4 Zr O2 . . . 88.80(10) yes
F4 Zr O1 . . . 91.20(10) yes
F3 Zr F1 . . 2_665 146.55(8) yes
F3 Zr F1 . . . 148.69(8) yes
F3 Zr O2 . . . 75.77(9) yes
F3 Zr O1 . . . 77.08(9) yes
F1 Zr F1 2_665 . . 64.75(8) yes
F1 Zr O2 2_665 . . 137.68(8) yes
F1 Zr O1 2_665 . . 69.48(9) yes
F1 Zr O2 . . . 72.93(8) yes
F1 Zr O1 . . . 134.22(9) yes
O2 Zr O1 . . . 152.80(10) yes
O1 S1 C1 . . . 105.2(2) yes
O1 S1 C2 . . . 102.7(2) yes
O2 S2 C4 . . . 106.20(10) yes
O2 S2 C3 . . . 102.7(2) yes

loop_
_geom_bond_atom_site_label_1
_geom_bond_atom_site_label_2
_geom_bond_site_symmetry_1
_geom_bond_site_symmetry_2
_geom_bond_distance
_geom_bond_publ_flag
Zr F2 . . 1.967(2) yes
Zr F4 . . 1.968(2) yes
Zr F3 . . 1.992(2) yes
Zr F1 . 2_665 2.147(2) yes
Zr F1 . . 2.163(2) yes
Zr O2 . . 2.203(2) yes
Zr O1 . . 2.204(2) yes
S1 O1 . . 1.537(3) yes
S1 C1 . . 1.783(4) yes
S1 C2 . . 1.784(4) yes
S2 O2 . . 1.541(3) yes
S2 C4 . . 1.780(3) yes
S2 C3 . . 1.789(5) yes
C1 H11 . . 1.04(5) no
C1 H12 . . 0.99(5) no
C1 H13 . . 1.18(5) no
C2 H21 . . 1.10(5) no
C2 H22 . . 0.87(5) no
C2 H23 . . 1.08(5) no
C3 H31 . . 1.17(5) no
C3 H32 . . 0.98(5) no
C3 H33 . . 0.87(6) no
C4 H41 . . 1.07(5) no
C4 H42 . . 1.14(5) no
C4 H43 . . 1.10(6) no
